data_2201058
loop_
_publ_author_name
'Goutam Kumar Patra'
'Israel Goldberg'

_publ_section_title
;
 <i>N,N</i>'-Bis[1-(4-pyridyl)ethylidene]-<i>p</i>-phenylenediamine
;
_journal_issue 5
_journal_name_full 'Acta Crystallographica Section E'
_journal_page_first o528
_journal_page_last o529
_journal_paper_doi 10.1107/S1600536802006128
_journal_volume 58
_journal_year 2002
_chemical_formula_iupac 'C20 H18 N4'
_chemical_formula_moiety 'C20 H18 N4'
_chemical_formula_sum 'C20 H18 N4'
_chemical_formula_weight 314.38
_chemical_melting_point 472.1(10)
_chemical_name_systematic
;
N,N'-Bis[1-(4-pyridyl)ethylidene]-p-phenylenediamine
;
_space_group_IT_number 2
_symmetry_cell_setting triclinic
_symmetry_space_group_name_Hall '-P 1'
_symmetry_space_group_name_H-M 'P -1'
_atom_sites_solution_hydrogens geom
_atom_sites_solution_primary direct
_atom_sites_solution_secondary difmap
_audit_creation_method SHELXL-97
_cell_angle_alpha 94.7670(18)
_cell_angle_beta 92.0520(18)
_cell_angle_gamma 104.1570(17)
_cell_formula_units_Z 1
_cell_length_a 5.8900(3)
_cell_length_b 8.0690(3)
_cell_length_c 8.8480(5)
_cell_measurement_reflns_used 1279
_cell_measurement_temperature 110(2)
_cell_measurement_theta_max 27.88
_cell_measurement_theta_min 3.32
_cell_volume 405.65(3)
_computing_cell_refinement 'DENZO (Otwinowski, 1985)'
_computing_data_collection 'COLLECT (Nonius, 1999)'
_computing_data_reduction DENZO
_computing_molecular_graphics 'ORTEPIII (Burnett & Johnson, 1996)'
_computing_publication_material SHELXL97
_computing_structure_refinement 'SHELXL97 (Sheldrick, 1997)'
_computing_structure_solution 'SIR92 (Altomare et al., 1994)'
_diffrn_ambient_temperature 110(2)
_diffrn_detector_area_resol_mean '56 microns'
_diffrn_measured_fraction_theta_full 0.953
_diffrn_measured_fraction_theta_max 0.953
_diffrn_measurement_device_type 'Nonius KappaCCD'
_diffrn_measurement_method '\f and \w'
_diffrn_radiation_monochromator graphite
_diffrn_radiation_source 'fine-focus sealed tube'
_diffrn_radiation_type MoK\a
_diffrn_radiation_wavelength 0.71070
_diffrn_reflns_av_R_equivalents 0.0000
_diffrn_reflns_av_sigmaI/netI 0.0530
_diffrn_reflns_limit_h_max 7
_diffrn_reflns_limit_h_min 0
_diffrn_reflns_limit_k_max 10
_diffrn_reflns_limit_k_min -10
_diffrn_reflns_limit_l_max 11
_diffrn_reflns_limit_l_min -11
_diffrn_reflns_number 1775
_diffrn_reflns_theta_full 24.98
_diffrn_reflns_theta_max 27.88
_diffrn_reflns_theta_min 3.32
_diffrn_standards_decay_% 0
_diffrn_standards_number 0
_exptl_absorpt_coefficient_mu 0.079
_exptl_absorpt_correction_type none
_exptl_crystal_colour 'light brown'
_exptl_crystal_density_diffrn 1.287
_exptl_crystal_density_method 'not measured'
_exptl_crystal_description prism
_exptl_crystal_F_000 166
_exptl_crystal_size_max 0.35
_exptl_crystal_size_mid 0.20
_exptl_crystal_size_min 0.20
_refine_diff_density_max 0.219
_refine_diff_density_min -0.226
_refine_ls_extinction_method none
_refine_ls_goodness_of_fit_ref 0.884
_refine_ls_hydrogen_treatment constr
_refine_ls_matrix_type full
_refine_ls_number_parameters 110
_refine_ls_number_reflns 1775
_refine_ls_number_restraints 0
_refine_ls_restrained_S_all 0.884
_refine_ls_R_factor_all 0.0769
_refine_ls_R_factor_gt 0.0482
_refine_ls_shift/su_max 0.017
_refine_ls_shift/su_mean 0.002
_refine_ls_structure_factor_coef Fsqd
_refine_ls_weighting_details 'calc w = 1/[\s^2^(Fo^2^)+(0.0943P)^2^+0.2375P] where P = (Fo^2^+2Fc^2^)/3'
_refine_ls_weighting_scheme calc
_refine_ls_wR_factor_gt 0.1295
_refine_ls_wR_factor_ref 0.1529
_reflns_number_gt 1279
_reflns_number_total 1775
_reflns_threshold_expression I>2\s(I)
_cod_data_source_file cf6165.cif
_cod_data_source_block I
_cod_depositor_comments
;
The following automatic conversions were performed:

'_chemical_melting_point' value '198-200 deg. C' was changed to
'472.1(10)' - it was converted from degrees Celsius(C) to Kelvins(K),
the average value was taken and precision was estimated.

Automatic conversion script
Id: cif_fix_values 1646 2011-03-28 12:23:43Z adriana 

The following automatic conversions were performed:

'_chemical_melting_point' value '198-200 deg. C' was changed to
'472.1(10)' - it was converted from degrees Celsius(C) to Kelvins(K),
the average value was taken and precision was estimated.

Automatic conversion script
Id: cif_fix_values 1715 2011-07-08 13:25:40Z adriana 
;
_cod_database_code 2201058
_cod_database_fobs_code 2201058

loop_
_symmetry_equiv_pos_as_xyz
'x, y, z'
'-x, -y, -z'

loop_
_atom_site_label
_atom_site_fract_x
_atom_site_fract_y
_atom_site_fract_z
_atom_site_U_iso_or_equiv
_atom_site_adp_type
_atom_site_calc_flag
_atom_site_refinement_flags
_atom_site_occupancy
_atom_site_disorder_assembly
_atom_site_disorder_group
_atom_site_type_symbol
N1 0.7027(3) 0.84831(19) 0.46098(17) 0.0251(4) Uani d . 1 . . N
C2 0.4989(3) 0.8073(2) 0.3773(2) 0.0252(4) Uani d . 1 . . C
H2 0.4084 0.8900 0.3778 0.030 Uiso calc R 1 . . H
C3 0.8263(3) 0.7294(2) 0.45633(19) 0.0222(4) Uani d . 1 . . C
H3 0.9726 0.7555 0.5132 0.027 Uiso calc R 1 . . H
C4 0.7534(3) 0.5697(2) 0.37323(19) 0.0199(4) Uani d . 1 . . C
H4 0.8481 0.4899 0.3743 0.024 Uiso calc R 1 . . H
C5 0.5401(3) 0.5280(2) 0.28844(18) 0.0169(4) Uani d . 1 . . C
C6 0.4123(3) 0.6529(2) 0.2907(2) 0.0227(4) Uani d . 1 . . C
H6 0.2672 0.6317 0.2331 0.027 Uiso calc R 1 . . H
C7 0.4466(3) 0.3570(2) 0.20043(19) 0.0186(4) Uani d . 1 . . C
C8 0.6123(3) 0.2431(2) 0.1772(3) 0.0338(5) Uani d . 1 . . C
H8A 0.6386 0.1950 0.2726 0.051 Uiso calc R 1 . . H
H8B 0.7620 0.3105 0.1455 0.051 Uiso calc R 1 . . H
H8C 0.5443 0.1496 0.0985 0.051 Uiso calc R 1 . . H
N9 0.2324(2) 0.32075(17) 0.15220(16) 0.0194(3) Uani d . 1 . . N
C10 0.1237(3) 0.1575(2) 0.07524(18) 0.0169(4) Uani d . 1 . . C
C11 0.0548(3) 0.1448(2) -0.07819(18) 0.0201(4) Uani d . 1 . . C
H11 0.0912 0.2442 -0.1320 0.024 Uiso calc R 1 . . H
C12 0.0661(3) 0.0107(2) 0.15348(19) 0.0208(4) Uani d . 1 . . C
H12 0.1101 0.0177 0.2586 0.025 Uiso calc R 1 . . H

loop_
_atom_site_aniso_label
_atom_site_aniso_U_11
_atom_site_aniso_U_22
_atom_site_aniso_U_33
_atom_site_aniso_U_12
_atom_site_aniso_U_13
_atom_site_aniso_U_23
N1 0.0269(9) 0.0218(8) 0.0248(8) 0.0049(6) -0.0007(6) -0.0034(6)
C2 0.0238(9) 0.0188(9) 0.0329(10) 0.0077(7) -0.0007(7) -0.0034(8)
C3 0.0213(9) 0.0233(9) 0.0198(8) 0.0030(7) -0.0032(7) -0.0009(7)
C4 0.0186(9) 0.0200(9) 0.0214(8) 0.0050(6) 0.0003(6) 0.0031(7)
C5 0.0159(8) 0.0163(8) 0.0173(8) 0.0019(6) 0.0022(6) 0.0008(6)
C6 0.0185(9) 0.0214(9) 0.0270(9) 0.0046(6) -0.0029(7) -0.0022(7)
C7 0.0165(8) 0.0181(8) 0.0204(8) 0.0036(6) 0.0008(6) 0.0001(7)
C8 0.0197(9) 0.0255(10) 0.0534(13) 0.0069(7) -0.0026(9) -0.0145(9)
N9 0.0181(7) 0.0156(7) 0.0233(7) 0.0038(5) -0.0023(6) -0.0027(6)
C10 0.0136(8) 0.0145(8) 0.0218(8) 0.0044(6) -0.0012(6) -0.0036(6)
C11 0.0220(9) 0.0168(8) 0.0206(8) 0.0030(6) 0.0001(7) 0.0018(7)
C12 0.0229(9) 0.0216(9) 0.0176(8) 0.0064(7) -0.0014(6) -0.0007(7)

loop_
_atom_type_symbol
_atom_type_description
_atom_type_scat_dispersion_real
_atom_type_scat_dispersion_imag
_atom_type_scat_source
C C 0.0033 0.0016 'International Tables Vol C Tables 4.2.6.8 and 6.1.1.4'
H H 0.0000 0.0000 'International Tables Vol C Tables 4.2.6.8 and 6.1.1.4'
N N 0.0061 0.0033 'International Tables Vol C Tables 4.2.6.8 and 6.1.1.4'

loop_
_geom_angle_atom_site_label_1
_geom_angle_atom_site_label_2
_geom_angle_atom_site_label_3
_geom_angle_site_symmetry_1
_geom_angle
C2 N1 C3 . 116.17(15)
N1 C2 C6 . 124.20(16)
N1 C2 H2 . 117.9
C6 C2 H2 . 117.9
N1 C3 C4 . 123.92(16)
N1 C3 H3 . 118.0
C4 C3 H3 . 118.0
C3 C4 C5 . 119.30(15)
C3 C4 H4 . 120.3
C5 C4 H4 . 120.3
C4 C5 C6 . 117.03(15)
C4 C5 C7 . 122.34(15)
C6 C5 C7 . 120.62(15)
C2 C6 C5 . 119.36(16)
C2 C6 H6 . 120.3
C5 C6 H6 . 120.3
N9 C7 C5 . 116.66(15)
N9 C7 C8 . 125.86(15)
C5 C7 C8 . 117.48(14)
C7 C8 H8A . 109.5
C7 C8 H8B . 109.5
H8A C8 H8B . 109.5
C7 C8 H8C . 109.5
H8A C8 H8C . 109.5
H8B C8 H8C . 109.5
C7 N9 C10 . 120.88(14)
C11 C10 C12 . 118.95(15)
C11 C10 N9 . 119.64(14)
C12 C10 N9 . 121.18(15)
C12 C11 C10 2 120.86(15)
C12 C11 H11 2 119.6
C10 C11 H11 . 119.6
C11 C12 C10 2 120.18(15)
C11 C12 H12 2 119.9
C10 C12 H12 . 119.9

loop_
_geom_bond_atom_site_label_1
_geom_bond_atom_site_label_2
_geom_bond_site_symmetry_2
_geom_bond_distance
_geom_bond_publ_flag
N1 C2 . 1.342(2) ?
N1 C3 . 1.338(2) ?
C2 C6 . 1.380(2) ?
C2 H2 . 0.950 ?
C3 C4 . 1.391(2) ?
C3 H3 . 0.950 ?
C4 C5 . 1.392(2) ?
C4 H4 . 0.950 ?
C5 C6 . 1.397(2) ?
C5 C7 . 1.494(2) ?
C6 H6 . 0.950 ?
C7 N9 . 1.273(2) ?
C7 C8 . 1.503(2) ?
C8 H8A . 0.980 ?
C8 H8B . 0.980 ?
C8 H8C . 0.980 ?
N9 C10 . 1.420(2) ?
C10 C11 . 1.391(2) ?
C10 C12 . 1.398(2) ?
C11 C12 2 1.384(2) ?
C11 H11 . 0.950 ?
C12 C11 2 1.384(2) ?
C12 H12 . 0.950 ?
